data_7151542
loop_
_publ_author_name
'Cheng, Ying'
'Yang, Hua'
'Meth-Cohn, Otto'

_publ_section_title
;
 The surprising nucleophilic addition of aminochlorocarbenes to diethyl
 acetylenedicarboxylate and to oxalyl chloride: quinolines and
 benzo[1,4]diazepines from N-alkylformanilides and oxalyl chloride in
 the presence of H&#xFFFD;nig's base
;
_journal_issue 20
_journal_name_full 'Organic &amp;  Biomolecular Chemistry'
_journal_page_first 3605
_journal_paper_doi 10.1039/b307278a
_journal_volume 1
_journal_year 2003
_chemical_formula_sum 'C25 H30 Cl N O9'
_chemical_formula_weight 523.95
_chemical_melting_point 378
_chemical_name_systematic
;
Diethyl 2-(2-chloro-1,2-bis(ethoxy-carbonyl)vinyl)-
6-methoxy1-1-methyl-1,2-dihydroquinoline-3,4-dicarboxylate
;
_space_group_IT_number 2
_symmetry_cell_setting triclinic
_symmetry_space_group_name_Hall '-P 1'
_symmetry_space_group_name_H-M 'P -1'
_atom_sites_solution_hydrogens geom
_atom_sites_solution_primary direct
_atom_sites_solution_secondary difmap
_audit_creation_method SHELXL-97
_cell_angle_alpha 78.19(3)
_cell_angle_beta 81.52(3)
_cell_angle_gamma 88.99(3)
_cell_formula_units_Z 2
_cell_length_a 8.312(12)
_cell_length_b 8.487(13)
_cell_length_c 19.91(3)
_cell_measurement_temperature 293(2)
_cell_volume 1360(4)
_computing_cell_refinement 'Bruker SMART'
_computing_data_collection 'Bruker SMART'
_computing_data_reduction 'Bruker SHELXTL'
_computing_molecular_graphics 'Bruker SHELXTL'
_computing_publication_material 'Bruker SHELXTL'
_computing_structure_refinement 'SHELXL-97 (Sheldrick, 1997)'
_computing_structure_solution 'SHELXS-97 (Sheldrick, 1990)'
_diffrn_ambient_temperature 293(2)
_diffrn_measured_fraction_theta_full 0.785
_diffrn_measured_fraction_theta_max 0.785
_diffrn_measurement_device_type 'CCD area detector'
_diffrn_measurement_method 'phi and omega scans'
_diffrn_radiation_monochromator graphite
_diffrn_radiation_source 'fine-focus sealed tube'
_diffrn_radiation_type MoK\a
_diffrn_radiation_wavelength 0.71073
_diffrn_reflns_av_R_equivalents 0.1060
_diffrn_reflns_av_sigmaI/netI 0.1181
_diffrn_reflns_limit_h_max 9
_diffrn_reflns_limit_h_min -6
_diffrn_reflns_limit_k_max 10
_diffrn_reflns_limit_k_min -9
_diffrn_reflns_limit_l_max 14
_diffrn_reflns_limit_l_min -23
_diffrn_reflns_number 4331
_diffrn_reflns_theta_full 25.03
_diffrn_reflns_theta_max 25.03
_diffrn_reflns_theta_min 2.48
_exptl_absorpt_coefficient_mu 0.191
_exptl_absorpt_correction_T_max 0.9905
_exptl_absorpt_correction_T_min 0.9629
_exptl_absorpt_correction_type multi-scan
_exptl_absorpt_process_details SADABS
_exptl_crystal_colour Red
_exptl_crystal_density_diffrn 1.280
_exptl_crystal_density_method 'not measured'
_exptl_crystal_F_000 552
_exptl_crystal_size_max 0.20
_exptl_crystal_size_mid 0.15
_exptl_crystal_size_min 0.05
_refine_diff_density_max 0.539
_refine_diff_density_min -0.319
_refine_diff_density_rms 0.059
_refine_ls_extinction_method none
_refine_ls_goodness_of_fit_ref 0.998
_refine_ls_hydrogen_treatment mixed
_refine_ls_matrix_type full
_refine_ls_number_parameters 325
_refine_ls_number_reflns 3760
_refine_ls_number_restraints 7
_refine_ls_restrained_S_all 1.411
_refine_ls_R_factor_all 0.1848
_refine_ls_R_factor_gt 0.0803
_refine_ls_shift/su_max 5.027
_refine_ls_shift/su_mean 0.082
_refine_ls_structure_factor_coef Fsqd
_refine_ls_weighting_details 'calc w=1/[\s^2^(Fo^2^)+(0.1000P)^2^+0.0000P] where P=(Fo^2^+2Fc^2^)/3'
_refine_ls_weighting_scheme calc
_refine_ls_wR_factor_gt 0.1756
_refine_ls_wR_factor_ref 0.2216
_reflns_number_gt 1667
_reflns_number_total 3760
_reflns_threshold_expression >2sigma(I)
_cod_data_source_file b307278a.txt
_cod_data_source_block 050702b
_cod_depositor_comments
;
The following automatic conversions were performed:
'_symmetry_cell_setting' value 'Triclinic' changed to 'triclinic'
according to '/home/saulius/struct/CIF-dictionaries/cif_core.dic'
dictionary named 'cif_core.dic' version 2.4.1 from
2010-06-29.

'_exptl_absorpt_correction_type' value 'MULTI-SCAN' changed
to 'multi-scan' according to
'/home/saulius/struct/CIF-dictionaries/cif_core.dic' dictionary named
'cif_core.dic' version 2.4.1 from 2010-06-29.

Automatic conversion script
Id: cif_fix_enum 1527 2010-12-29 10:47:43Z saulius 
;
_cod_original_sg_symbol_H-M P-1
_cod_database_code 7151542

loop_
_symmetry_equiv_pos_as_xyz
'x, y, z'
'-x, -y, -z'

loop_
_atom_site_label
_atom_site_type_symbol
_atom_site_fract_x
_atom_site_fract_y
_atom_site_fract_z
_atom_site_U_iso_or_equiv
_atom_site_adp_type
_atom_site_occupancy
_atom_site_symmetry_multiplicity
_atom_site_calc_flag
_atom_site_refinement_flags
_atom_site_disorder_assembly
_atom_site_disorder_group
Cl1 Cl 0.6784(3) 0.7111(3) 0.10672(16) 0.0868(11) Uani 1 1 d . . .
O1 O 0.1565(7) 0.8304(8) 0.4261(4) 0.0690(19) Uani 1 1 d . . .
O2 O -0.0619(6) 0.9362(7) 0.3774(3) 0.0615(19) Uani 1 1 d . . .
O3 O 0.0515(7) 0.6546(7) 0.3160(4) 0.0673(19) Uani 1 1 d . . .
O4 O 0.0909(8) 0.6889(8) 0.1990(4) 0.082(2) Uani 1 1 d . . .
O5 O 0.2980(10) 0.8876(13) 0.0367(5) 0.111(3) Uani 1 1 d . . .
O6 O 0.3786(10) 0.6364(9) 0.0496(4) 0.103(3) Uani 1 1 d D . .
O7 O 0.5837(8) 0.8224(8) 0.2659(4) 0.081(2) Uani 1 1 d . . .
O8 O 0.6658(6) 1.0438(6) 0.1835(4) 0.066(2) Uani 1 1 d . . .
O9 O 0.3977(10) 1.3767(7) 0.4084(4) 0.092(2) Uani 1 1 d . . .
N1 N 0.2928(8) 1.1437(8) 0.1742(4) 0.060(2) Uani 1 1 d . . .
C1 C 0.1921(9) 0.9584(9) 0.3058(5) 0.047(2) Uani 1 1 d . . .
C2 C 0.0956(11) 0.8964(10) 0.3774(6) 0.059(3) Uani 1 1 d . . .
C3 C -0.1693(10) 0.8825(13) 0.4434(5) 0.069(3) Uani 1 1 d . . .
H3A H -0.1369 0.9325 0.4790 0.083 Uiso 1 1 calc R . .
H3B H -0.1644 0.7666 0.4584 0.083 Uiso 1 1 calc R . .
C4 C -0.3375(12) 0.9315(14) 0.4308(7) 0.100(4) Uani 1 1 d . . .
H4A H -0.4111 0.9043 0.4735 0.150 Uiso 1 1 calc R . .
H4B H -0.3705 0.8762 0.3974 0.150 Uiso 1 1 calc R . .
H4C H -0.3391 1.0456 0.4133 0.150 Uiso 1 1 calc R . .
C5 C 0.1934(8) 0.8906(9) 0.2520(5) 0.049(2) Uani 1 1 d . . .
C6 C 0.1074(10) 0.7358(10) 0.2505(6) 0.053(3) Uani 1 1 d . . .
C7 C -0.0344(13) 0.5034(11) 0.3210(7) 0.090(4) Uani 1 1 d . . .
H7A H 0.0348 0.4313 0.2980 0.107 Uiso 1 1 calc R . .
H7B H -0.1316 0.5229 0.2991 0.107 Uiso 1 1 calc R . .
C8 C -0.0791(14) 0.4297(14) 0.3966(7) 0.108(5) Uani 1 1 d . . .
H8A H -0.1377 0.3305 0.4015 0.163 Uiso 1 1 calc R . .
H8B H -0.1463 0.5026 0.4190 0.163 Uiso 1 1 calc R . .
H8C H 0.0180 0.4089 0.4176 0.163 Uiso 1 1 calc R . .
C9 C 0.4888(9) 0.8059(9) 0.1162(4) 0.045(2) Uani 1 1 d . . .
C10 C 0.3846(14) 0.7774(18) 0.0651(6) 0.087(4) Uani 1 1 d . . .
C11 C 0.234(3) 0.661(4) 0.0114(19) 0.615(9) Uani 1 1 d DU . .
H11A H 0.2306 0.7757 -0.0068 0.738 Uiso 1 1 calc R . .
H11B H 0.2624 0.6112 -0.0285 0.738 Uiso 1 1 calc R . .
C12 C 0.080(2) 0.615(3) 0.0372(15) 0.237(13) Uani 1 1 d . . .
H12A H 0.0150 0.6315 0.0002 0.355 Uiso 1 1 calc R . .
H12B H 0.0371 0.6779 0.0706 0.355 Uiso 1 1 calc R . .
H12C H 0.0764 0.5031 0.0591 0.355 Uiso 1 1 calc R . .
C13 C 0.4507(8) 0.8930(8) 0.1647(5) 0.047(2) Uani 1 1 d . . .
C14 C 0.5718(10) 0.9114(11) 0.2094(6) 0.059(3) Uani 1 1 d . . .
C15 C 0.7841(12) 1.0838(14) 0.2258(7) 0.092(4) Uani 1 1 d . . .
H15A H 0.8634 0.9988 0.2319 0.110 Uiso 1 1 calc R . .
H15B H 0.7285 1.0923 0.2713 0.110 Uiso 1 1 calc R . .
C16 C 0.8674(13) 1.2372(14) 0.1918(8) 0.109(5) Uani 1 1 d . . .
H16A H 0.9437 1.2627 0.2200 0.164 Uiso 1 1 calc R . .
H16B H 0.7887 1.3212 0.1861 0.164 Uiso 1 1 calc R . .
H16C H 0.9241 1.2279 0.1472 0.164 Uiso 1 1 calc R . .
C17 C 0.2809(9) 0.9676(8) 0.1794(4) 0.045(2) Uani 1 1 d . . .
H17A H 0.2152 0.9476 0.1449 0.054 Uiso 1 1 calc R . .
C18 C 0.3399(13) 1.2338(10) 0.1033(5) 0.075(3) Uani 1 1 d . . .
H18A H 0.3465 1.3465 0.1035 0.113 Uiso 1 1 calc R . .
H18B H 0.2602 1.2162 0.0752 0.113 Uiso 1 1 calc R . .
H18C H 0.4440 1.1979 0.0846 0.113 Uiso 1 1 calc R . .
C19 C 0.3265(9) 1.2059(9) 0.2295(5) 0.053(3) Uani 1 1 d . . .
C20 C 0.3989(11) 1.3543(9) 0.2246(5) 0.060(3) Uani 1 1 d . . .
H20A H 0.4352 1.4145 0.1806 0.071 Uiso 1 1 calc R . .
C21 C 0.4203(10) 1.4175(10) 0.2802(6) 0.061(3) Uani 1 1 d . . .
H21A H 0.4648 1.5203 0.2735 0.073 Uiso 1 1 calc R . .
C22 C 0.3749(11) 1.3270(10) 0.3483(6) 0.061(3) Uani 1 1 d . . .
C23 C 0.3061(10) 1.1760(9) 0.3548(5) 0.054(2) Uani 1 1 d . . .
H23A H 0.2769 1.1139 0.3991 0.065 Uiso 1 1 calc R . .
C24 C 0.2793(9) 1.1147(8) 0.2992(4) 0.040(2) Uani 1 1 d . . .
C25 C 0.4319(15) 1.5440(12) 0.4030(7) 0.097(4) Uani 1 1 d . . .
H25A H 0.4482 1.5624 0.4475 0.146 Uiso 1 1 calc R . .
H25B H 0.3420 1.6067 0.3876 0.146 Uiso 1 1 calc R . .
H25C H 0.5284 1.5750 0.3702 0.146 Uiso 1 1 calc R . .

loop_
_atom_site_aniso_label
_atom_site_aniso_U_11
_atom_site_aniso_U_22
_atom_site_aniso_U_33
_atom_site_aniso_U_23
_atom_site_aniso_U_13
_atom_site_aniso_U_12
Cl1 0.0688(15) 0.0736(15) 0.108(2) -0.0201(14) 0.0173(15) 0.0244(12)
O1 0.075(4) 0.079(4) 0.046(5) -0.003(3) -0.003(4) 0.000(3)
O2 0.048(3) 0.081(4) 0.044(4) -0.001(3) 0.013(3) 0.006(3)
O3 0.080(4) 0.057(3) 0.061(5) -0.013(3) 0.006(4) -0.011(3)
O4 0.098(5) 0.091(5) 0.059(6) -0.024(4) -0.003(4) -0.024(4)
O5 0.093(5) 0.187(9) 0.083(7) -0.082(6) -0.039(5) 0.040(6)
O6 0.152(7) 0.095(5) 0.065(6) -0.033(4) 0.002(5) -0.051(5)
O7 0.087(4) 0.088(5) 0.066(6) 0.008(4) -0.037(4) -0.005(4)
O8 0.055(3) 0.064(4) 0.075(6) -0.002(3) -0.014(3) -0.002(3)
O9 0.154(6) 0.054(4) 0.071(6) -0.015(4) -0.019(5) -0.013(4)
N1 0.073(5) 0.047(4) 0.052(6) -0.004(4) 0.005(4) 0.014(3)
C1 0.051(4) 0.053(5) 0.037(6) -0.018(4) 0.000(4) 0.003(4)
C2 0.062(6) 0.059(5) 0.048(7) -0.001(5) -0.001(5) 0.006(4)
C3 0.064(6) 0.108(7) 0.031(6) -0.011(5) 0.002(5) -0.013(5)
C4 0.076(7) 0.128(9) 0.086(10) -0.022(7) 0.021(7) -0.003(6)
C5 0.037(4) 0.059(5) 0.039(6) 0.006(4) 0.006(4) -0.002(4)
C6 0.049(5) 0.060(5) 0.051(7) -0.018(5) 0.002(5) -0.001(4)
C7 0.092(7) 0.062(6) 0.104(11) -0.001(6) 0.002(7) -0.035(5)
C8 0.105(8) 0.104(8) 0.100(12) 0.007(7) 0.002(8) -0.044(7)
C9 0.046(4) 0.044(4) 0.041(6) -0.011(4) 0.006(4) -0.003(3)
C10 0.074(7) 0.140(11) 0.053(8) -0.057(8) 0.025(7) -0.049(8)
C11 0.567(12) 0.717(14) 0.569(19) -0.103(14) -0.074(13) -0.593
C12 0.126(13) 0.21(2) 0.33(4) 0.00(2) 0.022(16) 0.026(14)
C13 0.033(4) 0.044(4) 0.057(7) -0.002(4) 0.005(4) 0.004(3)
C14 0.045(5) 0.057(5) 0.074(8) -0.017(5) 0.002(5) 0.002(4)
C15 0.080(7) 0.113(9) 0.084(11) 0.004(7) -0.049(7) -0.022(6)
C16 0.090(8) 0.115(9) 0.144(15) -0.049(9) -0.048(8) -0.016(7)
C17 0.056(4) 0.047(4) 0.038(5) -0.019(4) -0.013(4) 0.010(4)
C18 0.114(7) 0.061(5) 0.042(7) 0.007(4) -0.008(6) 0.008(5)
C19 0.052(4) 0.040(5) 0.062(7) -0.011(4) 0.005(5) 0.009(4)
C20 0.081(6) 0.039(5) 0.048(7) 0.003(4) 0.007(5) 0.007(4)
C21 0.072(6) 0.041(4) 0.068(8) -0.010(5) -0.009(5) -0.001(4)
C22 0.077(6) 0.051(5) 0.058(8) -0.018(5) -0.007(6) 0.002(4)
C23 0.068(5) 0.053(5) 0.039(6) -0.010(4) 0.000(5) -0.003(4)
C24 0.056(4) 0.041(4) 0.026(5) -0.014(3) -0.002(4) -0.002(3)
C25 0.140(9) 0.068(7) 0.101(11) -0.033(6) -0.049(8) 0.004(6)

loop_
_atom_type_symbol
_atom_type_description
_atom_type_scat_dispersion_real
_atom_type_scat_dispersion_imag
_atom_type_scat_source
C C 0.0033 0.0016 'International Tables Vol C Tables 4.2.6.8 and 6.1.1.4'
H H 0.0000 0.0000 'International Tables Vol C Tables 4.2.6.8 and 6.1.1.4'
N N 0.0061 0.0033 'International Tables Vol C Tables 4.2.6.8 and 6.1.1.4'
O O 0.0106 0.0060 'International Tables Vol C Tables 4.2.6.8 and 6.1.1.4'
Cl Cl 0.1484 0.1585 'International Tables Vol C Tables 4.2.6.8 and 6.1.1.4'

loop_
_geom_angle_atom_site_label_1
_geom_angle_atom_site_label_2
_geom_angle_atom_site_label_3
_geom_angle
_geom_angle_site_symmetry_1
_geom_angle_site_symmetry_3
_geom_angle_publ_flag
C2 O2 C3 115.8(7) . . ?
C6 O3 C7 115.9(8) . . ?
C10 O6 C11 99.0(17) . . ?
C14 O8 C15 117.6(8) . . ?
C22 O9 C25 117.5(9) . . ?
C19 N1 C18 120.0(8) . . ?
C19 N1 C17 120.8(7) . . ?
C18 N1 C17 113.6(8) . . ?
C5 C1 C24 121.0(7) . . ?
C5 C1 C2 125.0(8) . . ?
C24 C1 C2 113.9(8) . . ?
O1 C2 O2 126.5(8) . . ?
O1 C2 C1 123.3(8) . . ?
O2 C2 C1 110.1(8) . . ?
O2 C3 C4 106.7(8) . . ?
O2 C3 H3A 110.4 . . ?
C4 C3 H3A 110.4 . . ?
O2 C3 H3B 110.4 . . ?
C4 C3 H3B 110.4 . . ?
H3A C3 H3B 108.6 . . ?
C3 C4 H4A 109.5 . . ?
C3 C4 H4B 109.5 . . ?
H4A C4 H4B 109.5 . . ?
C3 C4 H4C 109.5 . . ?
H4A C4 H4C 109.5 . . ?
H4B C4 H4C 109.5 . . ?
C1 C5 C6 126.7(7) . . ?
C1 C5 C17 122.4(8) . . ?
C6 C5 C17 110.9(8) . . ?
O4 C6 O3 123.9(8) . . ?
O4 C6 C5 125.1(8) . . ?
O3 C6 C5 111.0(9) . . ?
O3 C7 C8 107.6(10) . . ?
O3 C7 H7A 110.2 . . ?
C8 C7 H7A 110.2 . . ?
O3 C7 H7B 110.1 . . ?
C8 C7 H7B 110.2 . . ?
H7A C7 H7B 108.5 . . ?
C7 C8 H8A 109.5 . . ?
C7 C8 H8B 109.5 . . ?
H8A C8 H8B 109.5 . . ?
C7 C8 H8C 109.5 . . ?
H8A C8 H8C 109.5 . . ?
H8B C8 H8C 109.5 . . ?
C13 C9 C10 126.4(8) . . ?
C13 C9 Cl1 120.9(8) . . ?
C10 C9 Cl1 112.7(7) . . ?
O5 C10 O6 118.4(13) . . ?
O5 C10 C9 121.3(11) . . ?
O6 C10 C9 120.4(14) . . ?
C12 C11 O6 127(3) . . ?
C12 C11 H11A 106.0 . . ?
O6 C11 H11A 105.9 . . ?
C12 C11 H11B 105.1 . . ?
O6 C11 H11B 105.4 . . ?
H11A C11 H11B 106.2 . . ?
C11 C12 H12A 109.9 . . ?
C11 C12 H12B 108.9 . . ?
H12A C12 H12B 109.5 . . ?
C11 C12 H12C 109.7 . . ?
H12A C12 H12C 109.5 . . ?
H12B C12 H12C 109.5 . . ?
C9 C13 C14 118.6(7) . . ?
C9 C13 C17 123.2(9) . . ?
C14 C13 C17 118.1(7) . . ?
O7 C14 O8 122.7(10) . . ?
O7 C14 C13 125.3(8) . . ?
O8 C14 C13 111.9(8) . . ?
O8 C15 C16 110.1(9) . . ?
O8 C15 H15A 109.6 . . ?
C16 C15 H15A 109.6 . . ?
O8 C15 H15B 109.6 . . ?
C16 C15 H15B 109.7 . . ?
H15A C15 H15B 108.2 . . ?
C15 C16 H16A 109.5 . . ?
C15 C16 H16B 109.5 . . ?
H16A C16 H16B 109.5 . . ?
C15 C16 H16C 109.5 . . ?
H16A C16 H16C 109.5 . . ?
H16B C16 H16C 109.5 . . ?
N1 C17 C5 108.8(6) . . ?
N1 C17 C13 111.5(6) . . ?
C5 C17 C13 111.1(6) . . ?
N1 C17 H17A 108.5 . . ?
C5 C17 H17A 108.5 . . ?
C13 C17 H17A 108.4 . . ?
N1 C18 H18A 109.4 . . ?
N1 C18 H18B 109.5 . . ?
H18A C18 H18B 109.5 . . ?
N1 C18 H18C 109.5 . . ?
H18A C18 H18C 109.5 . . ?
H18B C18 H18C 109.5 . . ?
N1 C19 C20 125.3(8) . . ?
N1 C19 C24 119.2(7) . . ?
C20 C19 C24 115.5(9) . . ?
C21 C20 C19 124.1(8) . . ?
C21 C20 H20A 117.9 . . ?
C19 C20 H20A 118.0 . . ?
C20 C21 C22 120.1(8) . . ?
C20 C21 H21A 120.0 . . ?
C22 C21 H21A 120.0 . . ?
C23 C22 O9 118.0(9) . . ?
C23 C22 C21 117.2(10) . . ?
O9 C22 C21 124.8(8) . . ?
C24 C23 C22 122.9(8) . . ?
C24 C23 H23A 118.6 . . ?
C22 C23 H23A 118.5 . . ?
C23 C24 C19 120.3(7) . . ?
C23 C24 C1 123.3(7) . . ?
C19 C24 C1 116.3(8) . . ?
O9 C25 H25A 109.5 . . ?
O9 C25 H25B 109.5 . . ?
H25A C25 H25B 109.5 . . ?
O9 C25 H25C 109.5 . . ?
H25A C25 H25C 109.5 . . ?
H25B C25 H25C 109.5 . . ?

loop_
_geom_bond_atom_site_label_1
_geom_bond_atom_site_label_2
_geom_bond_distance
_geom_bond_site_symmetry_2
_geom_bond_publ_flag
Cl1 C9 1.760(8) . ?
O1 C2 1.193(12) . ?
O2 C2 1.346(10) . ?
O2 C3 1.467(10) . ?
O3 C6 1.361(11) . ?
O3 C7 1.458(11) . ?
O4 C6 1.202(12) . ?
O5 C10 1.262(16) . ?
O6 C10 1.299(13) . ?
O6 C11 1.503(15) . ?
O7 C14 1.236(12) . ?
O8 C14 1.347(10) . ?
O8 C15 1.472(13) . ?
O9 C22 1.387(13) . ?
O9 C25 1.432(12) . ?
N1 C19 1.380(12) . ?
N1 C18 1.461(11) . ?
N1 C17 1.481(10) . ?
C1 C5 1.315(12) . ?
C1 C24 1.495(11) . ?
C1 C2 1.524(12) . ?
C3 C4 1.494(15) . ?
C3 H3A 0.9700 . ?
C3 H3B 0.9700 . ?
C4 H4A 0.9600 . ?
C4 H4B 0.9600 . ?
C4 H4C 0.9600 . ?
C5 C6 1.514(13) . ?
C5 C17 1.537(11) . ?
C7 C8 1.500(17) . ?
C7 H7A 0.9700 . ?
C7 H7B 0.9700 . ?
C8 H8A 0.9600 . ?
C8 H8B 0.9600 . ?
C8 H8C 0.9600 . ?
C9 C13 1.332(12) . ?
C9 C10 1.487(16) . ?
C11 C12 1.34(3) . ?
C11 H11A 0.9700 . ?
C11 H11B 0.9700 . ?
C12 H12A 0.9600 . ?
C12 H12B 0.9600 . ?
C12 H12C 0.9600 . ?
C13 C14 1.468(14) . ?
C13 C17 1.550(10) . ?
C15 C16 1.471(15) . ?
C15 H15A 0.9700 . ?
C15 H15B 0.9700 . ?
C16 H16A 0.9600 . ?
C16 H16B 0.9600 . ?
C16 H16C 0.9600 . ?
C17 H17A 0.9800 . ?
C18 H18A 0.9600 . ?
C18 H18B 0.9600 . ?
C18 H18C 0.9600 . ?
C19 C20 1.384(12) . ?
C19 C24 1.447(12) . ?
C20 C21 1.360(14) . ?
C20 H20A 0.9300 . ?
C21 C22 1.414(14) . ?
C21 H21A 0.9300 . ?
C22 C23 1.386(12) . ?
C23 C24 1.363(12) . ?
C23 H23A 0.9300 . ?
C25 H25A 0.9600 . ?
C25 H25B 0.9600 . ?
C25 H25C 0.9600 . ?

loop_
_geom_torsion_atom_site_label_1
_geom_torsion_atom_site_label_2
_geom_torsion_atom_site_label_3
_geom_torsion_atom_site_label_4
_geom_torsion
_geom_torsion_site_symmetry_1
_geom_torsion_site_symmetry_2
_geom_torsion_site_symmetry_3
_geom_torsion_site_symmetry_4
_geom_torsion_publ_flag
C3 O2 C2 O1 -4.4(14) . . . . ?
C3 O2 C2 C1 179.6(8) . . . . ?
C5 C1 C2 O1 105.9(13) . . . . ?
C24 C1 C2 O1 -78.5(11) . . . . ?
C5 C1 C2 O2 -78.0(10) . . . . ?
C24 C1 C2 O2 97.6(9) . . . . ?
C2 O2 C3 C4 -177.1(8) . . . . ?
C24 C1 C5 C6 -178.3(7) . . . . ?
C2 C1 C5 C6 -3.0(14) . . . . ?
C24 C1 C5 C17 -1.1(12) . . . . ?
C2 C1 C5 C17 174.2(7) . . . . ?
C7 O3 C6 O4 -0.8(13) . . . . ?
C7 O3 C6 C5 179.8(7) . . . . ?
C1 C5 C6 O4 168.5(9) . . . . ?
C17 C5 C6 O4 -9.0(12) . . . . ?
C1 C5 C6 O3 -12.0(12) . . . . ?
C17 C5 C6 O3 170.5(6) . . . . ?
C6 O3 C7 C8 177.5(8) . . . . ?
C11 O6 C10 O5 -11.1(18) . . . . ?
C11 O6 C10 C9 167.6(15) . . . . ?
C13 C9 C10 O5 39.0(14) . . . . ?
Cl1 C9 C10 O5 -140.7(8) . . . . ?
C13 C9 C10 O6 -139.7(9) . . . . ?
Cl1 C9 C10 O6 40.6(10) . . . . ?
C10 O6 C11 C12 -98(3) . . . . ?
C10 C9 C13 C14 -178.3(9) . . . . ?
Cl1 C9 C13 C14 1.3(10) . . . . ?
C10 C9 C13 C17 5.5(13) . . . . ?
Cl1 C9 C13 C17 -174.9(5) . . . . ?
C15 O8 C14 O7 -1.4(12) . . . . ?
C15 O8 C14 C13 175.4(8) . . . . ?
C9 C13 C14 O7 -91.5(11) . . . . ?
C17 C13 C14 O7 84.9(10) . . . . ?
C9 C13 C14 O8 91.9(8) . . . . ?
C17 C13 C14 O8 -91.8(8) . . . . ?
C14 O8 C15 C16 -176.1(8) . . . . ?
C19 N1 C17 C5 39.4(10) . . . . ?
C18 N1 C17 C5 -166.9(8) . . . . ?
C19 N1 C17 C13 -83.5(9) . . . . ?
C18 N1 C17 C13 70.2(10) . . . . ?
C1 C5 C17 N1 -24.7(11) . . . . ?
C6 C5 C17 N1 152.9(7) . . . . ?
C1 C5 C17 C13 98.4(9) . . . . ?
C6 C5 C17 C13 -84.0(9) . . . . ?
C9 C13 C17 N1 -124.4(8) . . . . ?
C14 C13 C17 N1 59.4(9) . . . . ?
C9 C13 C17 C5 114.1(9) . . . . ?
C14 C13 C17 C5 -62.1(9) . . . . ?
C18 N1 C19 C20 2.3(12) . . . . ?
C17 N1 C19 C20 154.4(7) . . . . ?
C18 N1 C19 C24 -179.8(7) . . . . ?
C17 N1 C19 C24 -27.8(10) . . . . ?
N1 C19 C20 C21 175.2(8) . . . . ?
C24 C19 C20 C21 -2.7(12) . . . . ?
C19 C20 C21 C22 3.3(14) . . . . ?
C25 O9 C22 C23 -165.6(8) . . . . ?
C25 O9 C22 C21 16.0(14) . . . . ?
C20 C21 C22 C23 -1.3(13) . . . . ?
C20 C21 C22 O9 177.1(9) . . . . ?
O9 C22 C23 C24 -179.5(8) . . . . ?
C21 C22 C23 C24 -1.0(12) . . . . ?
C22 C23 C24 C19 1.5(12) . . . . ?
C22 C23 C24 C1 -174.5(7) . . . . ?
N1 C19 C24 C23 -177.7(7) . . . . ?
C20 C19 C24 C23 0.3(10) . . . . ?
N1 C19 C24 C1 -1.5(10) . . . . ?
C20 C19 C24 C1 176.5(7) . . . . ?
C5 C1 C24 C23 -168.2(8) . . . . ?
C2 C1 C24 C23 16.0(11) . . . . ?
C5 C1 C24 C19 15.7(11) . . . . ?
C2 C1 C24 C19 -160.0(7) . . . . ?

loop_
_cod_related_entry_id
_cod_related_entry_database
_cod_related_entry_code
1 ChemSpider 9424499
